data_2238482
loop_
_publ_author_name
'Checi\'nska, Lilianna'
'O\'smia\/lowski, Borys'
'Valkonen, Arto'

_publ_section_title
;
 6-Amino-2-(pivaloylamino)pyridinium benzoate
;
_journal_coeditor_code FY2103
_journal_issue 9
_journal_name_full 'Acta Crystallographica Section E'
_journal_page_first o1483
_journal_page_last o1484
_journal_paper_doi 10.1107/S1600536813023787
_journal_volume 69
_journal_year 2013
_chemical_formula_iupac 'C10 H16 N3 O +, C7 H5 O2 -'
_chemical_formula_moiety 'C10 H16 N3 O, C7 H5 O2'
_chemical_formula_sum 'C17 H21 N3 O3'
_chemical_formula_weight 315.37
_chemical_name_systematic
;
6-Amino-2-(pivaloylamino)pyridinium benzoate
;
_space_group_crystal_system monoclinic
_space_group_IT_number 14
_space_group_name_Hall '-P 2ybc'
_space_group_name_H-M_alt 'P 1 21/c 1'
_symmetry_space_group_name_Hall '-P 2ybc'
_symmetry_space_group_name_H-M 'P 1 21/c 1'
_atom_sites_solution_hydrogens geom
_atom_sites_solution_primary direct
_atom_sites_solution_secondary difmap
_audit_creation_method SHELXL-2013
_cell_angle_alpha 90
_cell_angle_beta 91.967(2)
_cell_angle_gamma 90
_cell_formula_units_Z 4
_cell_length_a 15.1438(4)
_cell_length_b 5.7099(2)
_cell_length_c 18.7388(6)
_cell_measurement_reflns_used 4257
_cell_measurement_temperature 123(2)
_cell_measurement_theta_max 28.283
_cell_measurement_theta_min 0.407
_cell_volume 1619.38(9)
_computing_cell_refinement 'DENZO-SMN (Otwinowski & Minor, 1997)'
_computing_data_collection 'COLLECT (Bruker, 2008)'
_computing_data_reduction 'DENZO-SMN (Otwinowski & Minor, 1997)'
_computing_molecular_graphics 'PLATON (Spek, 2009)'
_computing_publication_material 'SHELXL-2013 (Sheldrick, 2008) and publCIF (Westrip, 2010)'
_computing_structure_refinement 'SHELXL-2013 (Sheldrick, 2008)'
_computing_structure_solution 'SIR-2004 (Burla <i>et al.</i>, 2005)'
_diffrn_ambient_temperature 123(2)
_diffrn_detector_area_resol_mean 9
_diffrn_measured_fraction_theta_full 0.998
_diffrn_measured_fraction_theta_max 0.998
_diffrn_measurement_device_type 'Bruker--Nonius KappaCCD diffractometer with APEXII detector'
_diffrn_measurement_method '\f and \w scans'
_diffrn_radiation_monochromator graphite
_diffrn_radiation_type MoK\a
_diffrn_radiation_wavelength 0.71073
_diffrn_reflns_av_R_equivalents 0.0936
_diffrn_reflns_limit_h_max 18
_diffrn_reflns_limit_h_min -19
_diffrn_reflns_limit_k_max 7
_diffrn_reflns_limit_k_min -7
_diffrn_reflns_limit_l_max 20
_diffrn_reflns_limit_l_min -24
_diffrn_reflns_number 10993
_diffrn_reflns_theta_full 25.242
_diffrn_reflns_theta_max 27.498
_diffrn_reflns_theta_min 2.518
_exptl_absorpt_coefficient_mu 0.090
_exptl_absorpt_correction_T_max 0.9928
_exptl_absorpt_correction_T_min 0.9884
_exptl_absorpt_correction_type multi-scan
_exptl_absorpt_process_details '(SADABS; Sheldrick, 2004)'
_exptl_crystal_colour colourless
_exptl_crystal_density_diffrn 1.293
_exptl_crystal_density_method 'not measured'
_exptl_crystal_description block
_exptl_crystal_F_000 672
_exptl_crystal_size_max 0.13
_exptl_crystal_size_mid 0.10
_exptl_crystal_size_min 0.08
_refine_diff_density_max 0.243
_refine_diff_density_min -0.275
_refine_ls_extinction_method none
_refine_ls_goodness_of_fit_ref 1.000
_refine_ls_hydrogen_treatment constr
_refine_ls_matrix_type full
_refine_ls_number_parameters 220
_refine_ls_number_reflns 3724
_refine_ls_number_restraints 4
_refine_ls_restrained_S_all 1.000
_refine_ls_R_factor_all 0.1398
_refine_ls_R_factor_gt 0.0655
_refine_ls_shift/su_max 0.000
_refine_ls_shift/su_mean 0.000
_refine_ls_structure_factor_coef Fsqd
_refine_ls_weighting_details 'w=1/[\s^2^(Fo^2^)+(0.0496P)^2^] where P=(Fo^2^+2Fc^2^)/3'
_refine_ls_weighting_scheme calc
_refine_ls_wR_factor_gt 0.1209
_refine_ls_wR_factor_ref 0.1411
_reflns_number_gt 2054
_reflns_number_total 3724
_reflns_threshold_expression 'I > 2\s(I)'
_cod_data_source_file fy2103.cif
_cod_data_source_block I
_cod_database_code 2238482
_cod_database_fobs_code 2238482
_shelx_space_group_comment
;
The symmetry employed for this shelxl refinement is uniquely defined
by the following loop, which should always be used as a source of
symmetry information in preference to the above space-group names.
They are only intended as comments.
;
_shelx_estimated_absorpt_t_min 0.988
_shelx_estimated_absorpt_t_max 0.993
_shelxl_version_number .2013

loop_
_space_group_symop_operation_xyz
'x, y, z'
'-x, y+1/2, -z+1/2'
'-x, -y, -z'
'x, -y-1/2, z-1/2'

loop_
_atom_site_type_symbol
_atom_site_label
_atom_site_fract_x
_atom_site_fract_y
_atom_site_fract_z
_atom_site_U_iso_or_equiv
_atom_site_adp_type
_atom_site_calc_flag
_atom_site_occupancy
O O8 0.69413(12) 0.1535(3) 0.54656(10) 0.0370(5) Uani d 1
N N1 0.57982(12) 0.6015(4) 0.39112(11) 0.0205(5) Uani d 1
H H1 0.6221(14) 0.710(4) 0.3842(13) 0.025 Uiso d 1
N N6 0.48943(14) 0.7758(4) 0.30603(12) 0.0278(5) Uani d 1
H H6A 0.5311(15) 0.882(4) 0.2960(14) 0.033 Uiso d 1
H H6B 0.4404(14) 0.774(4) 0.2764(13) 0.033 Uiso d 1
N N7 0.68521(13) 0.4637(4) 0.47095(11) 0.0231(5) Uani d 1
H H7 0.7141(15) 0.580(4) 0.4546(13) 0.028 Uiso d 1
C C2 0.60154(15) 0.4307(4) 0.43895(13) 0.0223(6) Uani d 1
C C3 0.54405(15) 0.2505(4) 0.45137(14) 0.0249(6) Uani d 1
H H3 0.5582 0.1307 0.4850 0.030 Uiso calc 1
C C4 0.46378(16) 0.2513(4) 0.41222(14) 0.0261(6) Uani d 1
H H4 0.4225 0.1295 0.4200 0.031 Uiso calc 1
C C5 0.44278(15) 0.4204(4) 0.36334(13) 0.0227(6) Uani d 1
H H5 0.3881 0.4149 0.3369 0.027 Uiso calc 1
C C6 0.50276(15) 0.6023(4) 0.35252(13) 0.0209(6) Uani d 1
C C8 0.72715(16) 0.3289(4) 0.52242(14) 0.0234(6) Uani d 1
C C9 0.81731(15) 0.4228(4) 0.54969(13) 0.0219(6) Uani d 1
C C10 0.79992(16) 0.5515(5) 0.61949(14) 0.0293(6) Uani d 1
H H10A 0.7718 0.4443 0.6526 0.044 Uiso calc 1
H H10B 0.7608 0.6852 0.6096 0.044 Uiso calc 1
H H10C 0.8560 0.6072 0.6409 0.044 Uiso calc 1
C C11 0.87823(17) 0.2125(4) 0.56515(16) 0.0326(7) Uani d 1
H H11A 0.8896 0.1308 0.5204 0.049 Uiso calc 1
H H11B 0.8497 0.1049 0.5980 0.049 Uiso calc 1
H H11C 0.9342 0.2675 0.5869 0.049 Uiso calc 1
C C12 0.86140(15) 0.5877(5) 0.49737(14) 0.0263(6) Uani d 1
H H12A 0.8723 0.5037 0.4529 0.040 Uiso calc 1
H H12B 0.9176 0.6436 0.5185 0.040 Uiso calc 1
H H12C 0.8225 0.7216 0.4871 0.040 Uiso calc 1
O O13A 0.71169(10) -0.1201(3) 0.37777(10) 0.0287(5) Uani d 1
O O13B 0.64016(11) 0.0950(3) 0.29481(10) 0.0289(5) Uani d 1
C C13 0.70775(15) 0.0432(4) 0.33191(13) 0.0215(6) Uani d 1
C C14 0.79105(15) 0.1829(4) 0.32285(13) 0.0203(6) Uani d 1
C C15 0.87128(15) 0.0994(4) 0.35068(13) 0.0220(6) Uani d 1
H H15 0.8731 -0.0436 0.3766 0.026 Uiso calc 1
C C16 0.94848(16) 0.2232(4) 0.34092(14) 0.0255(6) Uani d 1
H H16 1.0031 0.1649 0.3600 0.031 Uiso calc 1
C C17 0.94615(16) 0.4311(4) 0.30351(14) 0.0271(6) Uani d 1
H H17 0.9992 0.5155 0.2966 0.033 Uiso calc 1
C C18 0.86638(16) 0.5174(5) 0.27596(14) 0.0279(6) Uani d 1
H H18 0.8647 0.6621 0.2509 0.033 Uiso calc 1
C C19 0.78894(16) 0.3920(4) 0.28499(13) 0.0245(6) Uani d 1
H H19 0.7345 0.4494 0.2652 0.029 Uiso calc 1

loop_
_atom_site_aniso_label
_atom_site_aniso_U_11
_atom_site_aniso_U_22
_atom_site_aniso_U_33
_atom_site_aniso_U_12
_atom_site_aniso_U_13
_atom_site_aniso_U_23
O8 0.0319(11) 0.0331(11) 0.0450(13) -0.0155(8) -0.0117(9) 0.0167(10)
N1 0.0153(11) 0.0213(11) 0.0248(12) -0.0069(8) 0.0000(8) 0.0002(9)
N6 0.0206(12) 0.0284(13) 0.0339(14) -0.0070(9) -0.0076(10) 0.0059(11)
N7 0.0175(11) 0.0242(12) 0.0275(13) -0.0068(9) -0.0028(9) 0.0046(10)
C2 0.0197(13) 0.0264(14) 0.0208(14) -0.0036(10) 0.0006(10) -0.0012(11)
C3 0.0208(13) 0.0273(15) 0.0266(15) -0.0069(10) 0.0002(11) 0.0067(11)
C4 0.0202(14) 0.0284(14) 0.0297(16) -0.0106(11) 0.0016(11) -0.0020(12)
C5 0.0166(12) 0.0281(14) 0.0234(14) -0.0049(10) -0.0005(10) -0.0004(11)
C6 0.0165(12) 0.0254(14) 0.0210(14) -0.0004(10) 0.0029(10) -0.0029(11)
C8 0.0235(13) 0.0221(14) 0.0246(15) -0.0043(11) -0.0006(11) 0.0012(11)
C9 0.0172(12) 0.0227(13) 0.0255(14) -0.0018(10) -0.0039(10) -0.0019(11)
C10 0.0215(13) 0.0354(16) 0.0309(15) -0.0046(11) -0.0012(11) -0.0032(13)
C11 0.0264(15) 0.0257(16) 0.0449(19) 0.0005(11) -0.0076(12) 0.0017(13)
C12 0.0171(13) 0.0323(15) 0.0295(15) -0.0046(11) -0.0007(10) -0.0001(12)
O13A 0.0198(9) 0.0276(10) 0.0384(12) -0.0058(7) -0.0032(8) 0.0102(9)
O13B 0.0199(9) 0.0326(11) 0.0335(11) -0.0030(7) -0.0069(8) 0.0078(9)
C13 0.0201(13) 0.0225(14) 0.0220(14) -0.0029(10) 0.0016(10) -0.0010(12)
C14 0.0186(13) 0.0227(14) 0.0197(14) -0.0027(10) 0.0022(10) -0.0021(11)
C15 0.0214(13) 0.0219(13) 0.0227(14) -0.0017(10) 0.0019(10) 0.0010(11)
C16 0.0192(13) 0.0288(15) 0.0287(15) -0.0016(10) 0.0012(10) -0.0017(12)
C17 0.0251(14) 0.0302(15) 0.0264(15) -0.0118(11) 0.0062(11) -0.0010(12)
C18 0.0329(15) 0.0231(14) 0.0278(15) -0.0058(11) 0.0025(12) 0.0051(12)
C19 0.0264(14) 0.0230(14) 0.0242(14) -0.0012(11) -0.0008(11) 0.0010(12)

loop_
_atom_type_symbol
_atom_type_description
_atom_type_scat_dispersion_real
_atom_type_scat_dispersion_imag
_atom_type_scat_source
C C 0.0033 0.0016 'International Tables Vol C Tables 4.2.6.8 and 6.1.1.4'
H H 0.0000 0.0000 'International Tables Vol C Tables 4.2.6.8 and 6.1.1.4'
N N 0.0061 0.0033 'International Tables Vol C Tables 4.2.6.8 and 6.1.1.4'
O O 0.0106 0.0060 'International Tables Vol C Tables 4.2.6.8 and 6.1.1.4'

loop_
_geom_angle_atom_site_label_1
_geom_angle_atom_site_label_2
_geom_angle_atom_site_label_3
_geom_angle
C6 N1 C2 122.7(2)
C6 N1 H1 121.5(16)
C2 N1 H1 115.6(16)
C6 N6 H6A 123.2(17)
C6 N6 H6B 119.4(17)
H6A N6 H6B 116(2)
C8 N7 C2 128.1(2)
C8 N7 H7 117.2(17)
C2 N7 H7 114.7(17)
N1 C2 C3 120.7(2)
N1 C2 N7 112.5(2)
C3 C2 N7 126.9(2)
C2 C3 C4 117.0(2)
C2 C3 H3 121.5
C4 C3 H3 121.5
C5 C4 C3 122.3(2)
C5 C4 H4 118.9
C3 C4 H4 118.9
C4 C5 C6 119.1(2)
C4 C5 H5 120.4
C6 C5 H5 120.4
N6 C6 N1 117.5(2)
N6 C6 C5 124.3(2)
N1 C6 C5 118.2(2)
O8 C8 N7 122.5(2)
O8 C8 C9 122.4(2)
N7 C8 C9 115.0(2)
C12 C9 C10 110.1(2)
C12 C9 C11 109.3(2)
C10 C9 C11 109.5(2)
C12 C9 C8 113.8(2)
C10 C9 C8 105.9(2)
C11 C9 C8 108.1(2)
C9 C10 H10A 109.5
C9 C10 H10B 109.5
H10A C10 H10B 109.5
C9 C10 H10C 109.5
H10A C10 H10C 109.5
H10B C10 H10C 109.5
C9 C11 H11A 109.5
C9 C11 H11B 109.5
H11A C11 H11B 109.5
C9 C11 H11C 109.5
H11A C11 H11C 109.5
H11B C11 H11C 109.5
C9 C12 H12A 109.5
C9 C12 H12B 109.5
H12A C12 H12B 109.5
C9 C12 H12C 109.5
H12A C12 H12C 109.5
H12B C12 H12C 109.5
O13B C13 O13A 124.6(2)
O13B C13 C14 118.9(2)
O13A C13 C14 116.5(2)
C19 C14 C15 119.4(2)
C19 C14 C13 120.5(2)
C15 C14 C13 120.0(2)
C16 C15 C14 120.4(2)
C16 C15 H15 119.8
C14 C15 H15 119.8
C17 C16 C15 120.0(2)
C17 C16 H16 120.0
C15 C16 H16 120.0
C16 C17 C18 120.1(2)
C16 C17 H17 119.9
C18 C17 H17 119.9
C17 C18 C19 120.0(2)
C17 C18 H18 120.0
C19 C18 H18 120.0
C14 C19 C18 120.0(2)
C14 C19 H19 120.0
C18 C19 H19 120.0

loop_
_geom_bond_atom_site_label_1
_geom_bond_atom_site_label_2
_geom_bond_distance
O8 C8 1.214(3)
N1 C6 1.352(3)
N1 C2 1.358(3)
N1 H1 0.905(16)
N6 C6 1.330(3)
N6 H6A 0.899(17)
N6 H6B 0.913(16)
N7 C8 1.373(3)
N7 C2 1.396(3)
N7 H7 0.859(17)
C2 C3 1.373(3)
C3 C4 1.398(3)
C3 H3 0.9500
C4 C5 1.361(3)
C4 H4 0.9500
C5 C6 1.400(3)
C5 H5 0.9500
C8 C9 1.538(3)
C9 C12 1.529(3)
C9 C10 1.531(3)
C9 C11 1.536(3)
C10 H10A 0.9800
C10 H10B 0.9800
C10 H10C 0.9800
C11 H11A 0.9800
C11 H11B 0.9800
C11 H11C 0.9800
C12 H12A 0.9800
C12 H12B 0.9800
C12 H12C 0.9800
O13A C13 1.268(3)
O13B C13 1.253(3)
C13 C14 1.507(3)
C14 C19 1.389(3)
C14 C15 1.390(3)
C15 C16 1.384(3)
C15 H15 0.9500
C16 C17 1.379(4)
C16 H16 0.9500
C17 C18 1.388(4)
C17 H17 0.9500
C18 C19 1.389(3)
C18 H18 0.9500
C19 H19 0.9500

loop_
_geom_hbond_atom_site_label_D
_geom_hbond_atom_site_label_H
_geom_hbond_atom_site_label_A
_geom_hbond_site_symmetry_A
_geom_hbond_distance_DH
_geom_hbond_distance_HA
_geom_hbond_distance_DA
_geom_hbond_angle_DHA
N1 H1 O13A 1_565 0.905(16) 1.674(17) 2.571(2) 170(2)
N6 H6A O13B 1_565 0.899(17) 2.053(18) 2.934(3) 167(2)
N6 H6B O13B 2_655 0.913(16) 2.05(2) 2.869(3) 149(2)
N7 H7 O13A 1_565 0.859(17) 2.24(2) 2.984(3) 146(2)
C4 H4 O8 3_656 0.95 2.49 3.433(3) 172

loop_
_geom_torsion_atom_site_label_1
_geom_torsion_atom_site_label_2
_geom_torsion_atom_site_label_3
_geom_torsion_atom_site_label_4
_geom_torsion
C6 N1 C2 C3 -1.4(4)
C6 N1 C2 N7 178.4(2)
C8 N7 C2 N1 178.5(2)
C8 N7 C2 C3 -1.8(4)
N1 C2 C3 C4 0.7(4)
N7 C2 C3 C4 -179.1(2)
C2 C3 C4 C5 0.6(4)
C3 C4 C5 C6 -1.1(4)
C2 N1 C6 N6 -178.5(2)
C2 N1 C6 C5 0.8(4)
C4 C5 C6 N6 179.6(3)
C4 C5 C6 N1 0.4(4)
C2 N7 C8 O8 1.0(4)
C2 N7 C8 C9 -176.4(2)
O8 C8 C9 C12 159.9(2)
N7 C8 C9 C12 -22.8(3)
O8 C8 C9 C10 -79.0(3)
N7 C8 C9 C10 98.3(3)
O8 C8 C9 C11 38.3(3)
N7 C8 C9 C11 -144.3(2)
O13B C13 C14 C19 12.4(4)
O13A C13 C14 C19 -167.2(2)
O13B C13 C14 C15 -165.7(2)
O13A C13 C14 C15 14.7(3)
C19 C14 C15 C16 0.1(4)
C13 C14 C15 C16 178.2(2)
C14 C15 C16 C17 0.1(4)
C15 C16 C17 C18 0.4(4)
C16 C17 C18 C19 -1.1(4)
C15 C14 C19 C18 -0.8(4)
C13 C14 C19 C18 -178.9(2)
C17 C18 C19 C14 1.3(4)
